data_7159045
loop_
_publ_author_name
'Grundke, Caroline'
'Gro&#xdf;, Jonathan'
'Vierengel, Nina'
'Sirleaf, Jason'
'Schmitz, Matthias'
'Krieger, Leonie'
'Opatz, Till'

_publ_section_title
;
 Complementary mechanochemical and biphasic approaches for the synthesis
 of organic thiocyanates using hexacyanoferrates as non-toxic cyanide
 sources.
;
_journal_issue 3
_journal_name_full 'Organic &amp; biomolecular chemistry'
_journal_page_first 644
_journal_page_last 650
_journal_paper_doi 10.1039/d2ob02216h
_journal_volume 21
_journal_year 2023
_chemical_formula_moiety 'C12 H12 Br N3 O3 S, C4 H8 O2'
_chemical_formula_sum 'C16 H20 Br N3 O5 S'
_chemical_formula_weight 446.32
_chemical_name_common 'Psammaplin B'
_chemical_name_systematic
'(E)-3-(3'-bromo-4'-hydroxyphenyl)-2-(hydroxyimino)-N-(2''-thiocyanatoethyl)proppanamide ethyl acetate'
_space_group_crystal_system monoclinic
_space_group_IT_number 14
_space_group_name_Hall '-P 2ybc'
_space_group_name_H-M_alt 'P 1 21/c 1'
_atom_sites_solution_hydrogens mixed
_atom_sites_solution_primary dual
_audit_creation_method SHELXL-2018/3
_audit_update_record
;
2022-09-12 deposited with the CCDC.	2022-12-19 downloaded from the CCDC.
;
_cell_angle_alpha 90
_cell_angle_beta 100.337(5)
_cell_angle_gamma 90
_cell_formula_units_Z 4
_cell_length_a 19.9760(12)
_cell_length_b 6.7233(3)
_cell_length_c 14.7489(10)
_cell_measurement_reflns_used 13589
_cell_measurement_temperature 120(2)
_cell_measurement_theta_max 28.31
_cell_measurement_theta_min 2.70
_cell_volume 1948.7(2)
_computing_cell_refinement 'X-Area Recipe 1.36.0.0 (STOE, 2020)'
_computing_data_collection 'X-Area WinXpose 2.0.22.0 (STOE, 2016)'
_computing_data_reduction 'X-Area Integrate 1.77.0.0 (STOE, 2019)'
_computing_structure_refinement 'SHELXL-2018/3 (Sheldrick, 2018)'
_computing_structure_solution 'SHELXT-2014 (Shelxdrick, 2015)'
_diffrn_ambient_temperature 120(2)
_diffrn_detector_area_resol_mean 6.67
_diffrn_measured_fraction_theta_full 0.992
_diffrn_measured_fraction_theta_max 0.979
_diffrn_measurement_device_type 'STOE IPDS 2T'
_diffrn_measurement_method 'rotation method, \w scans'
_diffrn_radiation_type MoK\a
_diffrn_radiation_wavelength 0.71073
_diffrn_reflns_av_R_equivalents 0.0253
_diffrn_reflns_av_unetI/netI 0.0288
_diffrn_reflns_Laue_measured_fraction_full 0.992
_diffrn_reflns_Laue_measured_fraction_max 0.979
_diffrn_reflns_limit_h_max 26
_diffrn_reflns_limit_h_min -19
_diffrn_reflns_limit_k_max 8
_diffrn_reflns_limit_k_min -8
_diffrn_reflns_limit_l_max 19
_diffrn_reflns_limit_l_min -19
_diffrn_reflns_number 9405
_diffrn_reflns_point_group_measured_fraction_full 0.992
_diffrn_reflns_point_group_measured_fraction_max 0.979
_diffrn_reflns_theta_full 25.242
_diffrn_reflns_theta_max 28.017
_diffrn_reflns_theta_min 2.813
_diffrn_source 'sealed X-ray tube, 12 x 0.4 mm long-fine focus'
_exptl_absorpt_coefficient_mu 2.248
_exptl_absorpt_correction_T_max 0.8995
_exptl_absorpt_correction_T_min 0.5126
_exptl_absorpt_correction_type integration
_exptl_crystal_colour colourless
_exptl_crystal_density_diffrn 1.521
_exptl_crystal_description plate
_exptl_crystal_F_000 912
_exptl_crystal_recrystallization_method 'Re-crystallisation from solvent: EtOAc/Penthan'
_exptl_crystal_size_max 0.570
_exptl_crystal_size_mid 0.230
_exptl_crystal_size_min 0.030
_refine_diff_density_max 0.646
_refine_diff_density_min -0.439
_refine_diff_density_rms 0.087
_refine_ls_extinction_method none
_refine_ls_goodness_of_fit_ref 1.134
_refine_ls_hydrogen_treatment mixed
_refine_ls_matrix_type full
_refine_ls_number_parameters 286
_refine_ls_number_reflns 4610
_refine_ls_number_restraints 0
_refine_ls_restrained_S_all 1.134
_refine_ls_R_factor_all 0.0619
_refine_ls_R_factor_gt 0.0437
_refine_ls_shift/su_max 0.000
_refine_ls_shift/su_mean 0.000
_refine_ls_structure_factor_coef Fsqd
_refine_ls_weighting_details 'w=1/[\s^2^(Fo^2^)+(0.0217P)^2^+4.7807P] where P=(Fo^2^+2Fc^2^)/3'
_refine_ls_weighting_scheme calc
_refine_ls_wR_factor_gt 0.0869
_refine_ls_wR_factor_ref 0.0966
_reflns_Friedel_coverage 0.000
_reflns_number_gt 3789
_reflns_number_total 4610
_reflns_threshold_expression 'I > 2\s(I)'
_cod_data_source_file d2ob02216h2.cif
_cod_data_source_block 1
_cod_depositor_comments
;
The following automatic conversions were performed:

data item '_atom_sites_solution_primary' value 'Dual' was changed to
'dual' in accordance with the
/home/data/users/saulius/crontab/automatic-downloads/rss-feeds/RSC/lib/dictionaries/cif_core.dic
dictionary named 'cif_core.dic' version 2.4.2 last updated on
2011-04-26.

Automatic conversion script
Id: cif_fix_values 7556 2019-12-06 15:28:31Z antanas 

 Adding full bibliography for 7159045.cif.
;
_cod_original_sg_symbol_H-M 'P 21/c'
_cod_database_code 7159045
_shelx_shelxl_version_number 2018/3
_shelx_space_group_comment
; 
The symmetry employed for this shelxl refinement is uniquely defined 
by the following loop, which should always be used as a source of 
symmetry information in preference to the above space-group names. 
They are only intended as comments. 
;
_shelx_estimated_absorpt_t_min 0.361
_shelx_estimated_absorpt_t_max 0.936

loop_
_space_group_symop_operation_xyz
'x, y, z'
'-x, y+1/2, -z+1/2'
'-x, -y, -z'
'x, -y-1/2, z-1/2'

loop_
_atom_site_label
_atom_site_type_symbol
_atom_site_fract_x
_atom_site_fract_y
_atom_site_fract_z
_atom_site_U_iso_or_equiv
_atom_site_adp_type
_atom_site_occupancy
_atom_site_site_symmetry_order
_atom_site_calc_flag
_atom_site_refinement_flags_posn
_atom_site_refinement_flags_adp
_atom_site_refinement_flags_occupancy
_atom_site_disorder_assembly
_atom_site_disorder_group
N1 N 0.57491(17) 0.8306(5) 0.6390(3) 0.0442(8) Uani 1 1 d . . . . .
C2 C 0.60525(17) 0.6886(5) 0.6611(2) 0.0294(7) Uani 1 1 d . . . . .
S3 S 0.64907(4) 0.47819(12) 0.69310(6) 0.02713(17) Uani 1 1 d . . . . .
C4 C 0.57551(17) 0.3158(5) 0.6943(2) 0.0259(6) Uani 1 1 d . . . . .
H4A H 0.5958(19) 0.198(6) 0.714(2) 0.033(7) Uiso 1 1 d . U . . .
H4B H 0.5496(19) 0.364(6) 0.736(3) 0.033(7) Uiso 1 1 d . U . . .
C5 C 0.53352(17) 0.2960(5) 0.5983(2) 0.0277(7) Uani 1 1 d . . . . .
H5A H 0.5167(19) 0.425(6) 0.577(3) 0.034(7) Uiso 1 1 d . U . . .
H5B H 0.5610(19) 0.251(6) 0.556(3) 0.034(7) Uiso 1 1 d . U . . .
N6 N 0.47634(14) 0.1630(4) 0.59747(19) 0.0253(5) Uani 1 1 d . . . . .
H6 H 0.484(2) 0.048(6) 0.602(3) 0.035(11) Uiso 1 1 d . . . . .
C7 C 0.41192(16) 0.2261(5) 0.5842(2) 0.0236(6) Uani 1 1 d . . . . .
O8 O 0.39587(13) 0.4035(3) 0.57851(18) 0.0363(6) Uani 1 1 d . . . . .
C9 C 0.35782(15) 0.0674(5) 0.57676(19) 0.0216(6) Uani 1 1 d . . . . .
N10 N 0.37972(13) -0.1118(4) 0.57602(17) 0.0213(5) Uani 1 1 d . . . . .
O11 O 0.32734(12) -0.2511(4) 0.56738(16) 0.0267(5) Uani 1 1 d . . . . .
H11 H 0.348(3) -0.358(8) 0.569(3) 0.069(17) Uiso 1 1 d . . . . .
C12 C 0.28514(16) 0.1323(5) 0.5697(2) 0.0249(6) Uani 1 1 d . . . . .
H12A H 0.2836(19) 0.239(6) 0.606(3) 0.033(10) Uiso 1 1 d . . . . .
H12B H 0.2607(17) 0.024(5) 0.593(2) 0.023(9) Uiso 1 1 d . . . . .
C13 C 0.25146(15) 0.1808(5) 0.4712(2) 0.0232(6) Uani 1 1 d . . . . .
C14 C 0.25806(15) 0.0506(5) 0.3995(2) 0.0230(6) Uani 1 1 d . . . . .
H14 H 0.2819(16) -0.076(5) 0.414(2) 0.021(8) Uiso 1 1 d . . . . .
C15 C 0.22704(15) 0.0948(5) 0.3098(2) 0.0230(6) Uani 1 1 d . . . . .
Br16 Br 0.23843(2) -0.08463(5) 0.21417(2) 0.02936(10) Uani 1 1 d . . . . .
C17 C 0.18932(15) 0.2687(5) 0.2889(2) 0.0241(6) Uani 1 1 d . . . . .
O18 O 0.15945(12) 0.3032(4) 0.19895(16) 0.0311(5) Uani 1 1 d . . . . .
H18 H 0.143(2) 0.410(7) 0.200(3) 0.047 Uiso 1 1 d . U . . .
C19 C 0.18351(17) 0.3980(5) 0.3603(2) 0.0290(7) Uani 1 1 d . . . . .
H19 H 0.1600(19) 0.514(6) 0.345(3) 0.034(10) Uiso 1 1 d . . . . .
C20 C 0.21462(17) 0.3550(5) 0.4501(2) 0.0280(7) Uani 1 1 d . . . . .
H20 H 0.2115(19) 0.440(6) 0.498(3) 0.039(11) Uiso 1 1 d . . . . .
C1A C 0.0242(2) 0.9544(6) 0.1528(3) 0.0428(9) Uani 1 1 d . . . . .
H1AA H 0.057949 1.061043 0.166680 0.075(9) Uiso 1 1 calc R U . . .
H1AB H 0.002123 0.932539 0.206112 0.075(9) Uiso 1 1 calc R U . . .
H1AC H -0.010044 0.992148 0.099366 0.075(9) Uiso 1 1 calc R U . . .
C2A C 0.05894(17) 0.7668(5) 0.1316(2) 0.0310(7) Uani 1 1 d . . . . .
O3A O 0.07982(13) 0.6407(4) 0.18787(17) 0.0372(6) Uani 1 1 d . . . . .
O4A O 0.06259(14) 0.7530(4) 0.04285(16) 0.0407(6) Uani 1 1 d . . . . .
C5A C 0.0946(2) 0.5739(6) 0.0141(3) 0.0412(9) Uani 1 1 d . . . . .
H5AA H 0.074281 0.453768 0.036942 0.052(9) Uiso 1 1 calc R U . . .
H5AB H 0.144004 0.574561 0.039395 0.052(9) Uiso 1 1 calc R U . . .
C6A C 0.0830(2) 0.5738(6) -0.0885(3) 0.0402(8) Uani 1 1 d . . . . .
H6AA H 0.101481 0.451214 -0.110165 0.052(7) Uiso 1 1 calc R U . . .
H6AB H 0.105758 0.688904 -0.110100 0.052(7) Uiso 1 1 calc R U . . .
H6AC H 0.034031 0.581039 -0.112629 0.052(7) Uiso 1 1 calc R U . . .

loop_
_atom_site_aniso_label
_atom_site_aniso_U_11
_atom_site_aniso_U_22
_atom_site_aniso_U_33
_atom_site_aniso_U_23
_atom_site_aniso_U_13
_atom_site_aniso_U_12
N1 0.0406(18) 0.0240(15) 0.066(2) 0.0020(15) 0.0045(16) 0.0014(14)
C2 0.0291(16) 0.0243(16) 0.0350(17) -0.0005(13) 0.0062(13) -0.0027(14)
S3 0.0240(4) 0.0237(4) 0.0322(4) 0.0026(3) 0.0010(3) -0.0006(3)
C4 0.0269(16) 0.0236(16) 0.0257(15) 0.0030(12) 0.0006(12) -0.0016(13)
C5 0.0305(17) 0.0266(17) 0.0253(15) 0.0010(13) 0.0030(13) -0.0032(14)
N6 0.0249(13) 0.0188(13) 0.0306(14) 0.0001(11) 0.0001(10) 0.0004(11)
C7 0.0293(15) 0.0199(14) 0.0212(14) 0.0002(11) 0.0031(12) 0.0028(12)
O8 0.0367(13) 0.0177(11) 0.0529(15) -0.0002(11) 0.0037(11) 0.0049(10)
C9 0.0246(14) 0.0234(15) 0.0172(13) 0.0002(11) 0.0045(11) 0.0022(12)
N10 0.0234(12) 0.0177(12) 0.0229(12) 0.0010(9) 0.0042(9) -0.0006(10)
O11 0.0260(11) 0.0196(11) 0.0349(12) 0.0015(9) 0.0068(9) -0.0017(9)
C12 0.0257(15) 0.0271(17) 0.0222(15) -0.0031(12) 0.0051(12) 0.0047(13)
C13 0.0223(14) 0.0250(15) 0.0229(14) 0.0010(12) 0.0053(11) 0.0036(12)
C14 0.0216(14) 0.0225(15) 0.0246(14) 0.0029(12) 0.0039(11) 0.0025(12)
C15 0.0217(13) 0.0226(14) 0.0254(14) 0.0017(12) 0.0059(11) 0.0008(12)
Br16 0.03791(18) 0.02721(16) 0.02282(15) 0.00080(13) 0.00509(12) 0.00710(15)
C17 0.0216(14) 0.0254(15) 0.0256(15) 0.0065(12) 0.0048(11) 0.0037(12)
O18 0.0369(13) 0.0304(13) 0.0247(11) 0.0072(10) 0.0020(9) 0.0105(11)
C19 0.0290(16) 0.0232(16) 0.0341(17) 0.0044(13) 0.0038(13) 0.0094(14)
C20 0.0283(16) 0.0240(16) 0.0308(17) -0.0027(13) 0.0030(13) 0.0057(13)
C1A 0.052(2) 0.038(2) 0.037(2) -0.0018(16) 0.0025(17) 0.0152(18)
C2A 0.0297(16) 0.0324(18) 0.0298(16) 0.0012(14) 0.0020(13) 0.0038(14)
O3A 0.0388(14) 0.0341(14) 0.0368(13) 0.0066(11) 0.0014(11) 0.0100(11)
O4A 0.0548(16) 0.0395(15) 0.0274(12) 0.0020(11) 0.0059(11) 0.0200(13)
C5A 0.044(2) 0.039(2) 0.0396(19) 0.0002(17) 0.0051(16) 0.0176(18)
C6A 0.041(2) 0.040(2) 0.042(2) -0.0037(17) 0.0123(16) 0.0041(18)

loop_
_atom_type_symbol
_atom_type_description
_atom_type_scat_dispersion_real
_atom_type_scat_dispersion_imag
_atom_type_scat_source
C C 0.0033 0.0016 'International Tables Vol C Tables 4.2.6.8 and 6.1.1.4'
H H 0.0000 0.0000 'International Tables Vol C Tables 4.2.6.8 and 6.1.1.4'
N N 0.0061 0.0033 'International Tables Vol C Tables 4.2.6.8 and 6.1.1.4'
O O 0.0106 0.0060 'International Tables Vol C Tables 4.2.6.8 and 6.1.1.4'
S S 0.1246 0.1234 'International Tables Vol C Tables 4.2.6.8 and 6.1.1.4'
Br Br -0.2901 2.4595 'International Tables Vol C Tables 4.2.6.8 and 6.1.1.4'

loop_
_geom_angle_atom_site_label_1
_geom_angle_atom_site_label_2
_geom_angle_atom_site_label_3
_geom_angle
_geom_angle_site_symmetry_1
_geom_angle_site_symmetry_3
_geom_angle_publ_flag
N1 C2 S3 179.3(4) . . ?
C2 S3 C4 97.22(16) . . ?
C5 C4 S3 110.7(2) . . ?
C5 C4 H4A 111(2) . . ?
S3 C4 H4A 102(2) . . ?
C5 C4 H4B 112(2) . . ?
S3 C4 H4B 110(2) . . ?
H4A C4 H4B 111(3) . . ?
N6 C5 C4 111.4(3) . . ?
N6 C5 H5A 109(2) . . ?
C4 C5 H5A 109(2) . . ?
N6 C5 H5B 110(2) . . ?
C4 C5 H5B 110(2) . . ?
H5A C5 H5B 106(3) . . ?
C7 N6 C5 122.9(3) . . ?
C7 N6 H6 119(3) . . ?
C5 N6 H6 118(3) . . ?
O8 C7 N6 123.3(3) . . ?
O8 C7 C9 120.3(3) . . ?
N6 C7 C9 116.4(3) . . ?
N10 C9 C12 126.8(3) . . ?
N10 C9 C7 115.1(3) . . ?
C12 C9 C7 118.1(3) . . ?
C9 N10 O11 112.4(2) . . ?
N10 O11 H11 103(4) . . ?
C9 C12 C13 112.6(2) . . ?
C9 C12 H12A 109(2) . . ?
C13 C12 H12A 110(2) . . ?
C9 C12 H12B 107(2) . . ?
C13 C12 H12B 109.8(19) . . ?
H12A C12 H12B 108(3) . . ?
C20 C13 C14 118.5(3) . . ?
C20 C13 C12 121.3(3) . . ?
C14 C13 C12 120.1(3) . . ?
C15 C14 C13 120.0(3) . . ?
C15 C14 H14 120.8(19) . . ?
C13 C14 H14 119.0(19) . . ?
C14 C15 C17 121.3(3) . . ?
C14 C15 Br16 118.6(2) . . ?
C17 C15 Br16 120.0(2) . . ?
O18 C17 C19 123.2(3) . . ?
O18 C17 C15 118.6(3) . . ?
C19 C17 C15 118.2(3) . . ?
C17 O18 H18 104(3) . . ?
C17 C19 C20 120.7(3) . . ?
C17 C19 H19 117(2) . . ?
C20 C19 H19 122(2) . . ?
C13 C20 C19 121.2(3) . . ?
C13 C20 H20 117(2) . . ?
C19 C20 H20 121(2) . . ?
C2A C1A H1AA 109.5 . . ?
C2A C1A H1AB 109.5 . . ?
H1AA C1A H1AB 109.5 . . ?
C2A C1A H1AC 109.5 . . ?
H1AA C1A H1AC 109.5 . . ?
H1AB C1A H1AC 109.5 . . ?
O3A C2A O4A 123.7(3) . . ?
O3A C2A C1A 124.3(3) . . ?
O4A C2A C1A 111.9(3) . . ?
C2A O4A C5A 116.6(3) . . ?
O4A C5A C6A 107.4(3) . . ?
O4A C5A H5AA 110.2 . . ?
C6A C5A H5AA 110.2 . . ?
O4A C5A H5AB 110.2 . . ?
C6A C5A H5AB 110.2 . . ?
H5AA C5A H5AB 108.5 . . ?
C5A C6A H6AA 109.5 . . ?
C5A C6A H6AB 109.5 . . ?
H6AA C6A H6AB 109.5 . . ?
C5A C6A H6AC 109.5 . . ?
H6AA C6A H6AC 109.5 . . ?
H6AB C6A H6AC 109.5 . . ?

loop_
_geom_bond_atom_site_label_1
_geom_bond_atom_site_label_2
_geom_bond_distance
_geom_bond_site_symmetry_2
_geom_bond_publ_flag
N1 C2 1.146(4) . ?
C2 S3 1.686(3) . ?
S3 C4 1.833(3) . ?
C4 C5 1.516(4) . ?
C4 H4A 0.91(4) . ?
C4 H4B 0.93(4) . ?
C5 N6 1.449(4) . ?
C5 H5A 0.96(4) . ?
C5 H5B 0.94(4) . ?
N6 C7 1.336(4) . ?
N6 H6 0.79(4) . ?
C7 O8 1.234(4) . ?
C7 C9 1.509(4) . ?
C9 N10 1.283(4) . ?
C9 C12 1.502(4) . ?
N10 O11 1.393(3) . ?
O11 H11 0.82(5) . ?
C12 C13 1.523(4) . ?
C12 H12A 0.90(4) . ?
C12 H12B 0.97(4) . ?
C13 C20 1.388(4) . ?
C13 C14 1.396(4) . ?
C14 C15 1.390(4) . ?
C14 H14 0.98(3) . ?
C15 C17 1.395(4) . ?
C15 Br16 1.900(3) . ?
C17 O18 1.373(4) . ?
C17 C19 1.387(5) . ?
O18 H18 0.79(4) . ?
C19 C20 1.388(5) . ?
C19 H19 0.92(4) . ?
C20 H20 0.92(4) . ?
C1A C2A 1.499(5) . ?
C1A H1AA 0.9800 . ?
C1A H1AB 0.9800 . ?
C1A H1AC 0.9800 . ?
C2A O3A 1.207(4) . ?
C2A O4A 1.327(4) . ?
O4A C5A 1.461(4) . ?
C5A C6A 1.489(5) . ?
C5A H5AA 0.9900 . ?
C5A H5AB 0.9900 . ?
C6A H6AA 0.9800 . ?
C6A H6AB 0.9800 . ?
C6A H6AC 0.9800 . ?

loop_
_geom_hbond_atom_site_label_D
_geom_hbond_atom_site_label_H
_geom_hbond_atom_site_label_A
_geom_hbond_distance_DH
_geom_hbond_distance_HA
_geom_hbond_distance_DA
_geom_hbond_angle_DHA
_geom_hbond_site_symmetry_A
_geom_hbond_publ_flag
C4 H4A N1 0.91(4) 2.71(4) 3.362(5) 129(3) 1_545 yes
C5 H5B N10 0.94(4) 2.63(4) 3.570(4) 171(3) 3_656 yes
N6 H6 N1 0.79(4) 2.32(4) 2.969(4) 140(4) 1_545 yes
O11 H11 O8 0.82(5) 1.86(5) 2.686(3) 177(5) 1_545 yes
C12 H12A Br16 0.90(4) 3.05(4) 3.921(3) 165(3) 4_566 yes
C14 H14 O11 0.98(3) 2.57(3) 3.306(4) 132(2) . yes
O18 H18 O3A 0.79(4) 1.99(5) 2.759(3) 165(4) . yes
C1A H1AA O18 0.98 2.58 3.550(5) 171.6 1_565 yes

loop_
_geom_torsion_atom_site_label_1
_geom_torsion_atom_site_label_2
_geom_torsion_atom_site_label_3
_geom_torsion_atom_site_label_4
_geom_torsion
_geom_torsion_site_symmetry_1
_geom_torsion_site_symmetry_2
_geom_torsion_site_symmetry_3
_geom_torsion_site_symmetry_4
_geom_torsion_publ_flag
C2 S3 C4 C5 64.2(3) . . . . ?
S3 C4 C5 N6 178.2(2) . . . . ?
C4 C5 N6 C7 110.0(3) . . . . ?
C5 N6 C7 O8 -5.6(5) . . . . ?
C5 N6 C7 C9 174.7(3) . . . . ?
O8 C7 C9 N10 174.5(3) . . . . ?
N6 C7 C9 N10 -5.8(4) . . . . ?
O8 C7 C9 C12 -4.7(4) . . . . ?
N6 C7 C9 C12 175.1(3) . . . . ?
C12 C9 N10 O11 0.1(4) . . . . ?
C7 C9 N10 O11 -178.9(2) . . . . ?
N10 C9 C12 C13 -94.3(4) . . . . ?
C7 C9 C12 C13 84.7(3) . . . . ?
C9 C12 C13 C20 -132.0(3) . . . . ?
C9 C12 C13 C14 47.0(4) . . . . ?
C20 C13 C14 C15 -1.2(5) . . . . ?
C12 C13 C14 C15 179.7(3) . . . . ?
C13 C14 C15 C17 0.4(5) . . . . ?
C13 C14 C15 Br16 179.1(2) . . . . ?
C14 C15 C17 O18 -179.5(3) . . . . ?
Br16 C15 C17 O18 1.8(4) . . . . ?
C14 C15 C17 C19 0.1(5) . . . . ?
Br16 C15 C17 C19 -178.5(2) . . . . ?
O18 C17 C19 C20 179.7(3) . . . . ?
C15 C17 C19 C20 0.1(5) . . . . ?
C14 C13 C20 C19 1.5(5) . . . . ?
C12 C13 C20 C19 -179.5(3) . . . . ?
C17 C19 C20 C13 -0.9(5) . . . . ?
O3A C2A O4A C5A -0.6(5) . . . . ?
C1A C2A O4A C5A -179.1(3) . . . . ?
C2A O4A C5A C6A 170.8(3) . . . . ?
